data_7112939
loop_
_publ_author_name
'Zhang, Xiaofei'
'Lu, Ran'
'Jia, Junhui'
'Liu, Xingliang'
'Xue, Pengchong'
'Xu, Defang'
'Zhou, Huipeng'

_publ_section_title
;
 Organogel based on \b-diketone-boron difluoride without alkyl chain and
 H-bonding unit directed by optimally balanced \p-\p interaction.
;
_journal_issue 44
_journal_name_full 'Chemical communications (Cambridge, England)'
_journal_page_first 8419
_journal_page_last 8421
_journal_paper_doi 10.1039/c0cc03448g
_journal_volume 46
_journal_year 2010
_chemical_formula_moiety 'C48 H34 B2 F4 N2 O4, C H Cl3'
_chemical_formula_sum 'C49 H35 B2 Cl3 F4 N2 O4'
_chemical_formula_weight 919.76
_chemical_name_systematic
;
?
;
_space_group_IT_number 2
_symmetry_cell_setting triclinic
_symmetry_space_group_name_Hall '-P 1'
_symmetry_space_group_name_H-M 'P -1'
_atom_sites_solution_hydrogens geom
_atom_sites_solution_primary direct
_atom_sites_solution_secondary difmap
_audit_creation_method SHELXL-97
_cell_angle_alpha 67.16(3)
_cell_angle_beta 85.78(3)
_cell_angle_gamma 88.08(3)
_cell_formula_units_Z 2
_cell_length_a 12.605(3)
_cell_length_b 13.784(3)
_cell_length_c 14.618(3)
_cell_measurement_temperature 293(2)
_cell_volume 2334.3(10)
_computing_structure_refinement 'SHELXL-97 (Sheldrick, 1997)'
_computing_structure_solution 'SHELXS-97 (Sheldrick, 1990)'
_diffrn_ambient_temperature 293(2)
_diffrn_measured_fraction_theta_full 0.978
_diffrn_measured_fraction_theta_max 0.978
_diffrn_radiation_monochromator graphite
_diffrn_radiation_source 'fine-focus sealed tube'
_diffrn_radiation_type MoK\a
_diffrn_radiation_wavelength 0.71073
_diffrn_reflns_av_R_equivalents 0.0479
_diffrn_reflns_av_sigmaI/netI 0.0672
_diffrn_reflns_limit_h_max 13
_diffrn_reflns_limit_h_min -13
_diffrn_reflns_limit_k_max 15
_diffrn_reflns_limit_k_min -15
_diffrn_reflns_limit_l_max 16
_diffrn_reflns_limit_l_min -16
_diffrn_reflns_number 14709
_diffrn_reflns_theta_full 23.26
_diffrn_reflns_theta_max 23.26
_diffrn_reflns_theta_min 3.01
_exptl_absorpt_coefficient_mu 0.258
_exptl_absorpt_correction_type none
_exptl_crystal_density_diffrn 1.309
_exptl_crystal_density_method 'not measured'
_exptl_crystal_description block
_exptl_crystal_F_000 944
_exptl_crystal_size_max 0.12
_exptl_crystal_size_mid 0.1
_exptl_crystal_size_min 0.1
_refine_diff_density_max 3.109
_refine_diff_density_min -0.552
_refine_diff_density_rms 0.176
_refine_ls_extinction_coef 0.009(5)
_refine_ls_extinction_expression Fc^*^=kFc[1+0.001xFc^2^\l^3^/sin(2\q)]^-1/4^
_refine_ls_extinction_method SHELXL
_refine_ls_goodness_of_fit_ref 1.731
_refine_ls_hydrogen_treatment constr
_refine_ls_matrix_type full
_refine_ls_number_parameters 573
_refine_ls_number_reflns 6562
_refine_ls_number_restraints 0
_refine_ls_restrained_S_all 1.731
_refine_ls_R_factor_all 0.2266
_refine_ls_R_factor_gt 0.1712
_refine_ls_shift/su_max 0.100
_refine_ls_shift/su_mean 0.023
_refine_ls_structure_factor_coef Fsqd
_refine_ls_weighting_details 'calc w=1/[\s^2^(Fo^2^)+(0.2000P)^2^+0.0000P] where P=(Fo^2^+2Fc^2^)/3'
_refine_ls_weighting_scheme calc
_refine_ls_wR_factor_gt 0.4550
_refine_ls_wR_factor_ref 0.4876
_reflns_number_gt 3598
_reflns_number_total 6562
_reflns_threshold_expression >2sigma(I)
_cod_data_source_file c0cc03448g.txt
_cod_data_source_block c
_cod_depositor_comments
;
The following automatic conversions were performed:

'_symmetry_cell_setting' value 'Triclinic' changed to 'triclinic'
according to
/usr/data/users/saulius/automatic-downloads/retrospective/RSC/lib/dictionaries/cif_core.dic
dictionary named 'cif_core.dic' version 2.4.2 from 2011-04-26.

Automatic conversion script
Id: cif_fix_values 2281 2013-09-26 08:29:07Z andrius 
;
_cod_original_cell_volume 2334.3(9)
_cod_original_sg_symbol_H-M P-1
_cod_database_code 7112939

loop_
_symmetry_equiv_pos_as_xyz
'x, y, z'
'-x, -y, -z'

loop_
_atom_site_label
_atom_site_type_symbol
_atom_site_fract_x
_atom_site_fract_y
_atom_site_fract_z
_atom_site_U_iso_or_equiv
_atom_site_adp_type
_atom_site_occupancy
_atom_site_symmetry_multiplicity
_atom_site_calc_flag
_atom_site_refinement_flags
F1 F -0.1853(5) 0.3550(5) 0.4970(4) 0.0809(19) Uani 1 1 d .
F2 F -0.1110(6) 0.2223(4) 0.4596(4) 0.0787(19) Uani 1 1 d .
F3 F 0.4845(7) 0.3357(5) 0.9697(5) 0.094(2) Uani 1 1 d .
F4 F 0.5592(6) 0.3675(6) 0.8155(7) 0.103(3) Uani 1 1 d .
O1 O -0.0410(6) 0.3898(5) 0.3848(5) 0.064(2) Uani 1 1 d .
O2 O -0.0243(5) 0.2805(5) 0.5611(4) 0.0624(19) Uani 1 1 d .
O3 O 0.4535(5) 0.4953(5) 0.8417(5) 0.0593(18) Uani 1 1 d .
O4 O 0.3809(6) 0.3311(5) 0.8498(5) 0.0630(19) Uani 1 1 d .
N1 N 0.4032(7) 0.9897(6) 0.6477(6) 0.062(2) Uani 1 1 d .
N2 N 0.1455(7) 0.7874(6) 0.0266(5) 0.061(2) Uani 1 1 d .
C1 C 0.0009(13) 0.8907(13) -0.2033(11) 0.109(5) Uani 1 1 d .
H1A H -0.0413 0.9482 -0.2376 0.130 Uiso 1 1 calc R
C2 C 0.0361(10) 0.8753(9) -0.1102(8) 0.078(3) Uani 1 1 d .
H2A H 0.0117 0.9196 -0.0786 0.093 Uiso 1 1 calc R
C3 C 0.0336(15) 0.8121(18) -0.2444(10) 0.115(6) Uani 1 1 d .
H3A H 0.0051 0.8146 -0.3022 0.138 Uiso 1 1 calc R
C4 C 0.1038(15) 0.7372(14) -0.2000(12) 0.103(5) Uani 1 1 d .
H4A H 0.1291 0.6933 -0.2316 0.124 Uiso 1 1 calc R
C5 C 0.1408(11) 0.7223(12) -0.1081(9) 0.093(4) Uani 1 1 d .
H5A H 0.1862 0.6667 -0.0760 0.112 Uiso 1 1 calc R
C6 C 0.1058(8) 0.7962(8) -0.0652(7) 0.059(3) Uani 1 1 d .
C7 C 0.2125(9) 0.8673(8) 0.0245(7) 0.055(3) Uani 1 1 d .
C8 C 0.3058(10) 0.8896(11) -0.0351(9) 0.091(4) Uani 1 1 d .
H8A H 0.3270 0.8509 -0.0732 0.109 Uiso 1 1 calc R
C9 C 0.3694(12) 0.9754(14) -0.0363(12) 0.115(6) Uani 1 1 d .
H9A H 0.4321 0.9934 -0.0766 0.138 Uiso 1 1 calc R
C10 C 0.3375(15) 1.0312(10) 0.0226(14) 0.103(6) Uani 1 1 d .
H10A H 0.3799 1.0845 0.0239 0.124 Uiso 1 1 calc R
C11 C 0.2475(14) 1.0079(9) 0.0760(10) 0.090(4) Uani 1 1 d .
H11A H 0.2258 1.0473 0.1132 0.108 Uiso 1 1 calc R
C12 C 0.1834(10) 0.9277(9) 0.0796(8) 0.075(3) Uani 1 1 d .
H12A H 0.1201 0.9137 0.1192 0.090 Uiso 1 1 calc R
C13 C 0.1244(8) 0.6989(7) 0.1143(6) 0.051(2) Uani 1 1 d .
C14 C 0.0376(9) 0.6354(7) 0.1213(7) 0.060(3) Uani 1 1 d .
H14A H -0.0041 0.6500 0.0676 0.071 Uiso 1 1 calc R
C15 C 0.0147(8) 0.5501(7) 0.2097(6) 0.055(3) Uani 1 1 d .
H15A H -0.0409 0.5059 0.2132 0.066 Uiso 1 1 calc R
C16 C 0.0729(7) 0.5282(6) 0.2945(6) 0.046(2) Uani 1 1 d .
C17 C 0.1583(8) 0.5945(7) 0.2844(6) 0.050(2) Uani 1 1 d .
H17A H 0.1989 0.5818 0.3385 0.060 Uiso 1 1 calc R
C18 C 0.1840(8) 0.6784(7) 0.1963(6) 0.056(3) Uani 1 1 d .
H18A H 0.2413 0.7213 0.1918 0.067 Uiso 1 1 calc R
C19 C 0.0427(7) 0.4446(7) 0.3860(6) 0.044(2) Uani 1 1 d .
C20 C 0.0932(7) 0.4186(7) 0.4731(6) 0.047(2) Uani 1 1 d .
H20A H 0.1515 0.4576 0.4744 0.056 Uiso 1 1 calc R
C21 C 0.0588(7) 0.3365(6) 0.5573(6) 0.045(2) Uani 1 1 d .
C22 C 0.1131(7) 0.2982(6) 0.6527(6) 0.044(2) Uani 1 1 d .
C23 C 0.0889(9) 0.2004(7) 0.7255(7) 0.066(3) Uani 1 1 d .
H23A H 0.0377 0.1591 0.7154 0.079 Uiso 1 1 calc R
C24 C 0.1392(10) 0.1642(8) 0.8113(8) 0.079(4) Uani 1 1 d .
H24A H 0.1233 0.0976 0.8591 0.095 Uiso 1 1 calc R
C25 C 0.2115(9) 0.2236(7) 0.8280(7) 0.065(3) Uani 1 1 d .
H25A H 0.2447 0.1974 0.8877 0.079 Uiso 1 1 calc R
C26 C 0.2385(7) 0.3241(7) 0.7578(6) 0.046(2) Uani 1 1 d .
C27 C 0.1891(7) 0.3607(6) 0.6697(6) 0.044(2) Uani 1 1 d .
H27A H 0.2060 0.4268 0.6214 0.053 Uiso 1 1 calc R
C28 C 0.3174(7) 0.3873(6) 0.7794(6) 0.044(2) Uani 1 1 d .
C29 C 0.3251(7) 0.4932(7) 0.7348(6) 0.047(2) Uani 1 1 d .
H29A H 0.2860 0.5296 0.6801 0.057 Uiso 1 1 calc R
C30 C 0.3921(7) 0.5493(7) 0.7705(6) 0.046(2) Uani 1 1 d .
C31 C 0.3946(7) 0.6601(6) 0.7393(6) 0.045(2) Uani 1 1 d .
C32 C 0.4480(8) 0.7078(8) 0.7921(7) 0.059(3) Uani 1 1 d .
H32A H 0.4826 0.6661 0.8483 0.071 Uiso 1 1 calc R
C33 C 0.4494(9) 0.8170(8) 0.7607(8) 0.063(3) Uani 1 1 d .
H33A H 0.4842 0.8470 0.7971 0.075 Uiso 1 1 calc R
C34 C 0.4004(8) 0.8816(7) 0.6770(7) 0.056(3) Uani 1 1 d .
C35 C 0.3486(8) 0.8341(7) 0.6237(7) 0.054(3) Uani 1 1 d .
H35A H 0.3154 0.8766 0.5669 0.065 Uiso 1 1 calc R
C36 C 0.3453(8) 0.7276(7) 0.6525(7) 0.053(2) Uani 1 1 d .
H36A H 0.3105 0.6988 0.6151 0.064 Uiso 1 1 calc R
C37 C 0.3289(10) 1.0564(8) 0.5791(8) 0.068(3) Uani 1 1 d .
C38 C 0.2220(10) 1.0330(9) 0.5963(11) 0.083(4) Uani 1 1 d .
H38A H 0.1946 0.9760 0.6511 0.100 Uiso 1 1 calc R
C39 C 0.1573(12) 1.1030(15) 0.5236(16) 0.116(6) Uani 1 1 d .
H39A H 0.0846 1.0901 0.5310 0.140 Uiso 1 1 calc R
C40 C 0.1938(16) 1.1860(12) 0.4452(12) 0.097(4) Uani 1 1 d .
H40A H 0.1479 1.2281 0.3984 0.117 Uiso 1 1 calc R
C41 C 0.2986(15) 1.2079(10) 0.4351(10) 0.088(4) Uani 1 1 d .
H41A H 0.3238 1.2668 0.3811 0.106 Uiso 1 1 calc R
C42 C 0.3686(11) 1.1482(7) 0.4999(8) 0.070(3) Uani 1 1 d .
H42A H 0.4400 1.1666 0.4928 0.084 Uiso 1 1 calc R
C43 C 0.4897(11) 1.0413(7) 0.6694(7) 0.068(3) Uani 1 1 d .
C44 C 0.4721(14) 1.1146(9) 0.7080(9) 0.088(4) Uani 1 1 d .
H44A H 0.4026 1.1298 0.7244 0.106 Uiso 1 1 calc R
C45 C 0.556(2) 1.1685(13) 0.7239(13) 0.129(8) Uani 1 1 d .
H45A H 0.5429 1.2173 0.7531 0.155 Uiso 1 1 calc R
C46 C 0.653(3) 1.1486(14) 0.6965(14) 0.141(9) Uani 1 1 d .
H46A H 0.7080 1.1892 0.7017 0.170 Uiso 1 1 calc R
C47 C 0.6786(13) 1.0704(13) 0.6604(10) 0.117(6) Uani 1 1 d .
H47A H 0.7487 1.0559 0.6451 0.140 Uiso 1 1 calc R
C48 C 0.5945(11) 1.0154(9) 0.6482(9) 0.078(3) Uani 1 1 d .
H48A H 0.6076 0.9611 0.6260 0.093 Uiso 1 1 calc R
B1 B -0.0904(10) 0.3097(9) 0.4760(8) 0.053(3) Uani 1 1 d .
B2 B 0.4721(11) 0.3798(9) 0.8717(10) 0.063(3) Uani 1 1 d .
Cl1 Cl 0.2859(5) 0.4554(5) 0.1412(6) 0.196(3) Uani 1 1 d .
Cl2 Cl 0.1795(6) 0.4251(7) -0.0068(6) 0.212(3) Uani 1 1 d .
Cl3 Cl 0.2656(6) 0.2460(5) 0.1603(6) 0.207(3) Uani 1 1 d .
C49 C 0.2739(16) 0.3778(14) 0.0801(13) 0.133(6) Uiso 1 1 d .
H49A H 0.3418 0.3838 0.0411 0.160 Uiso 1 1 calc R

loop_
_atom_site_aniso_label
_atom_site_aniso_U_11
_atom_site_aniso_U_22
_atom_site_aniso_U_33
_atom_site_aniso_U_23
_atom_site_aniso_U_13
_atom_site_aniso_U_12
F1 0.061(4) 0.104(5) 0.072(4) -0.027(3) -0.011(3) 0.000(4)
F2 0.098(5) 0.066(4) 0.072(4) -0.022(3) -0.017(3) -0.028(3)
F3 0.132(6) 0.074(4) 0.081(4) -0.027(3) -0.061(4) 0.009(4)
F4 0.058(5) 0.112(5) 0.175(7) -0.095(5) -0.002(5) 0.000(4)
O1 0.069(5) 0.069(4) 0.052(4) -0.016(3) -0.017(3) -0.025(4)
O2 0.057(5) 0.067(4) 0.056(4) -0.011(3) -0.015(3) -0.020(3)
O3 0.061(5) 0.050(4) 0.072(4) -0.024(3) -0.032(4) 0.002(3)
O4 0.067(5) 0.048(4) 0.067(4) -0.010(3) -0.031(4) -0.002(3)
N1 0.072(6) 0.042(4) 0.074(5) -0.023(4) -0.002(5) -0.014(4)
N2 0.078(6) 0.066(5) 0.039(4) -0.019(4) -0.005(4) -0.010(5)
C1 0.112(12) 0.109(11) 0.079(9) -0.001(9) -0.035(8) -0.030(9)
C2 0.090(9) 0.072(7) 0.063(7) -0.011(6) -0.032(6) -0.017(7)
C3 0.106(13) 0.181(18) 0.063(8) -0.052(11) 0.003(8) -0.054(13)
C4 0.118(14) 0.123(12) 0.087(10) -0.063(9) 0.010(9) -0.023(11)
C5 0.090(10) 0.134(11) 0.080(8) -0.069(8) 0.008(7) -0.017(8)
C6 0.055(7) 0.073(7) 0.046(5) -0.019(5) 0.001(5) -0.017(5)
C7 0.062(7) 0.058(6) 0.040(5) -0.012(5) -0.014(5) -0.007(5)
C8 0.067(9) 0.120(10) 0.080(8) -0.031(7) -0.003(7) -0.024(8)
C9 0.073(10) 0.132(13) 0.098(10) 0.008(10) -0.019(8) -0.044(10)
C10 0.120(14) 0.054(8) 0.112(12) 0.006(8) -0.058(11) -0.031(8)
C11 0.134(14) 0.049(7) 0.079(8) -0.012(6) -0.033(9) -0.018(8)
C12 0.064(8) 0.073(7) 0.072(7) -0.008(6) -0.018(6) -0.001(6)
C13 0.056(6) 0.045(5) 0.046(5) -0.011(4) -0.005(4) -0.010(5)
C14 0.071(8) 0.064(6) 0.042(5) -0.017(5) -0.015(5) -0.007(5)
C15 0.064(7) 0.050(5) 0.043(5) -0.009(5) -0.010(4) -0.017(5)
C16 0.051(6) 0.038(5) 0.051(5) -0.017(4) -0.018(4) -0.005(4)
C17 0.052(6) 0.050(5) 0.049(5) -0.018(5) -0.012(4) 0.000(4)
C18 0.059(7) 0.056(6) 0.047(5) -0.013(5) -0.011(5) -0.003(5)
C19 0.041(6) 0.047(5) 0.048(5) -0.021(4) -0.009(4) 0.004(4)
C20 0.045(6) 0.048(5) 0.050(5) -0.019(4) -0.009(4) -0.012(4)
C21 0.048(6) 0.042(5) 0.049(5) -0.020(4) -0.012(4) 0.002(4)
C22 0.040(6) 0.044(5) 0.046(5) -0.016(4) -0.005(4) -0.002(4)
C23 0.081(8) 0.044(5) 0.065(6) -0.008(5) -0.023(6) -0.026(5)
C24 0.092(9) 0.052(6) 0.068(7) 0.012(5) -0.029(6) -0.030(6)
C25 0.083(8) 0.043(5) 0.053(6) 0.005(5) -0.028(5) -0.006(5)
C26 0.041(6) 0.046(5) 0.049(5) -0.016(4) -0.013(4) -0.005(4)
C27 0.043(6) 0.040(5) 0.048(5) -0.015(4) -0.006(4) -0.006(4)
C28 0.053(6) 0.035(5) 0.042(5) -0.010(4) -0.007(4) -0.003(4)
C29 0.052(6) 0.048(5) 0.044(5) -0.017(4) -0.018(4) -0.006(4)
C30 0.044(6) 0.052(5) 0.043(5) -0.017(4) -0.011(4) -0.004(4)
C31 0.039(5) 0.046(5) 0.053(5) -0.022(4) -0.002(4) -0.004(4)
C32 0.059(7) 0.057(6) 0.069(6) -0.032(5) -0.013(5) -0.005(5)
C33 0.067(8) 0.065(7) 0.070(7) -0.039(6) -0.010(5) -0.013(5)
C34 0.066(7) 0.049(6) 0.058(6) -0.026(5) -0.002(5) -0.005(5)
C35 0.068(7) 0.040(5) 0.050(5) -0.011(4) -0.007(5) -0.004(5)
C36 0.049(6) 0.059(6) 0.056(5) -0.025(5) -0.009(4) -0.009(5)
C37 0.082(9) 0.057(6) 0.076(7) -0.038(6) -0.008(6) 0.011(6)
C38 0.046(8) 0.067(7) 0.132(11) -0.034(7) 0.009(7) -0.002(6)
C39 0.068(10) 0.120(13) 0.207(19) -0.115(14) -0.009(12) 0.020(10)
C40 0.118(15) 0.076(9) 0.111(11) -0.049(9) -0.022(10) 0.022(9)
C41 0.114(13) 0.066(8) 0.090(9) -0.036(7) -0.003(9) 0.003(8)
C42 0.097(10) 0.041(6) 0.072(7) -0.022(6) -0.004(7) -0.005(6)
C43 0.110(11) 0.044(6) 0.050(6) -0.015(5) -0.015(6) -0.020(6)
C44 0.147(13) 0.059(7) 0.078(8) -0.047(6) -0.009(8) 0.002(7)
C45 0.24(3) 0.065(9) 0.087(11) -0.035(8) -0.039(14) 0.002(14)
C46 0.26(3) 0.077(11) 0.097(13) -0.029(9) -0.087(16) -0.038(15)
C47 0.110(12) 0.128(12) 0.093(10) -0.013(9) -0.030(8) -0.064(10)
C48 0.077(9) 0.082(8) 0.088(8) -0.045(7) -0.015(7) -0.028(7)
B1 0.055(8) 0.060(7) 0.048(6) -0.022(5) -0.001(5) -0.027(6)
B2 0.064(9) 0.059(7) 0.075(8) -0.030(6) -0.034(7) 0.013(6)
Cl1 0.151(5) 0.212(6) 0.332(9) -0.209(6) -0.114(5) 0.059(4)
Cl2 0.196(7) 0.287(8) 0.209(6) -0.142(6) -0.115(5) 0.025(6)
Cl3 0.205(7) 0.148(5) 0.255(7) -0.061(5) -0.018(6) -0.053(5)

loop_
_atom_type_symbol
_atom_type_description
_atom_type_scat_dispersion_real
_atom_type_scat_dispersion_imag
_atom_type_scat_source
C C 0.0033 0.0016 'International Tables Vol C Tables 4.2.6.8 and 6.1.1.4'
H H 0.0000 0.0000 'International Tables Vol C Tables 4.2.6.8 and 6.1.1.4'
B B 0.0013 0.0007 'International Tables Vol C Tables 4.2.6.8 and 6.1.1.4'
Cl Cl 0.1484 0.1585 'International Tables Vol C Tables 4.2.6.8 and 6.1.1.4'
F F 0.0171 0.0103 'International Tables Vol C Tables 4.2.6.8 and 6.1.1.4'
N N 0.0061 0.0033 'International Tables Vol C Tables 4.2.6.8 and 6.1.1.4'
O O 0.0106 0.0060 'International Tables Vol C Tables 4.2.6.8 and 6.1.1.4'

loop_
_geom_angle_atom_site_label_1
_geom_angle_atom_site_label_2
_geom_angle_atom_site_label_3
_geom_angle
C19 O1 B1 122.2(7)
C21 O2 B1 120.6(7)
C30 O3 B2 122.4(7)
C28 O4 B2 120.8(7)
C34 N1 C43 121.9(9)
C34 N1 C37 120.4(9)
C43 N1 C37 116.8(8)
C7 N2 C13 121.0(8)
C7 N2 C6 117.5(7)
C13 N2 C6 121.4(8)
C2 C1 C3 116.9(14)
C2 C1 H1A 121.5
C3 C1 H1A 121.6
C6 C2 C1 120.7(14)
C6 C2 H2A 119.6
C1 C2 H2A 119.6
C4 C3 C1 120.7(14)
C4 C3 H3A 119.7
C1 C3 H3A 119.7
C3 C4 C5 122.5(15)
C3 C4 H4A 118.7
C5 C4 H4A 118.7
C4 C5 C6 117.0(14)
C4 C5 H5A 121.5
C6 C5 H5A 121.5
C2 C6 N2 119.1(10)
C2 C6 C5 121.7(11)
N2 C6 C5 119.2(11)
C8 C7 C12 119.3(11)
C8 C7 N2 120.5(10)
C12 C7 N2 120.2(10)
C7 C8 C9 117.6(14)
C7 C8 H8A 121.2
C9 C8 H8A 121.2
C10 C9 C8 120.4(14)
C10 C9 H9A 119.8
C8 C9 H9A 119.8
C11 C10 C9 119.3(13)
C11 C10 H10A 120.3
C9 C10 H10A 120.4
C10 C11 C12 122.8(15)
C10 C11 H11A 118.6
C12 C11 H11A 118.6
C11 C12 C7 120.5(12)
C11 C12 H12A 119.8
C7 C12 H12A 119.7
C14 C13 C18 120.1(8)
C14 C13 N2 119.2(9)
C18 C13 N2 120.6(9)
C15 C14 C13 118.9(9)
C15 C14 H14A 120.6
C13 C14 H14A 120.5
C14 C15 C16 122.3(9)
C14 C15 H15A 118.8
C16 C15 H15A 118.9
C17 C16 C15 116.7(8)
C17 C16 C19 122.4(8)
C15 C16 C19 120.9(8)
C18 C17 C16 121.9(9)
C18 C17 H17A 119.0
C16 C17 H17A 119.1
C17 C18 C13 120.0(9)
C17 C18 H18A 120.0
C13 C18 H18A 120.0
O1 C19 C20 119.4(8)
O1 C19 C16 115.6(8)
C20 C19 C16 125.0(8)
C21 C20 C19 120.8(8)
C21 C20 H20A 119.6
C19 C20 H20A 119.6
O2 C21 C20 122.5(8)
O2 C21 C22 113.1(7)
C20 C21 C22 124.4(8)
C23 C22 C27 119.1(8)
C23 C22 C21 120.1(8)
C27 C22 C21 120.8(7)
C24 C23 C22 120.4(9)
C24 C23 H23A 119.8
C22 C23 H23A 119.8
C25 C24 C23 120.6(8)
C25 C24 H24A 119.7
C23 C24 H24A 119.7
C24 C25 C26 121.6(9)
C24 C25 H25A 119.2
C26 C25 H25A 119.2
C27 C26 C25 118.1(8)
C27 C26 C28 121.9(7)
C25 C26 C28 120.0(8)
C26 C27 C22 120.0(7)
C26 C27 H27A 120.0
C22 C27 H27A 120.0
O4 C28 C29 121.5(8)
O4 C28 C26 113.9(7)
C29 C28 C26 124.5(8)
C28 C29 C30 120.7(8)
C28 C29 H29A 119.6
C30 C29 H29A 119.6
O3 C30 C31 116.3(8)
O3 C30 C29 118.2(8)
C31 C30 C29 125.3(8)
C32 C31 C30 121.1(8)
C32 C31 C36 117.4(8)
C30 C31 C36 121.5(8)
C33 C32 C31 120.5(9)
C33 C32 H32A 119.8
C31 C32 H32A 119.8
C34 C33 C32 121.6(9)
C34 C33 H33A 119.2
C32 C33 H33A 119.2
C33 C34 N1 120.2(9)
C33 C34 C35 117.9(8)
N1 C34 C35 121.9(9)
C36 C35 C34 122.0(9)
C36 C35 H35A 119.0
C34 C35 H35A 119.0
C35 C36 C31 120.6(9)
C35 C36 H36A 119.7
C31 C36 H36A 119.7
C38 C37 C42 122.3(12)
C38 C37 N1 119.4(10)
C42 C37 N1 118.2(11)
C37 C38 C39 114.2(12)
C37 C38 H38A 122.9
C39 C38 H38A 122.9
C40 C39 C38 124.4(15)
C40 C39 H39A 117.8
C38 C39 H39A 117.8
C39 C40 C41 118.6(15)
C39 C40 H40A 120.7
C41 C40 H40A 120.7
C42 C41 C40 123.0(13)
C42 C41 H41A 118.5
C40 C41 H41A 118.5
C41 C42 C37 117.3(13)
C41 C42 H42A 121.4
C37 C42 H42A 121.3
C44 C43 C48 119.3(12)
C44 C43 N1 121.5(13)
C48 C43 N1 119.2(9)
C43 C44 C45 121.5(17)
C43 C44 H44A 119.3
C45 C44 H44A 119.2
C46 C45 C44 118.2(18)
C46 C45 H45A 120.9
C44 C45 H45A 120.9
C45 C46 C47 124(2)
C45 C46 H46A 118.1
C47 C46 H46A 118.0
C48 C47 C46 116.7(19)
C48 C47 H47A 121.6
C46 C47 H47A 121.7
C47 C48 C43 120.1(14)
C47 C48 H48A 120.0
C43 C48 H48A 120.0
F2 B1 F1 110.4(9)
F2 B1 O2 108.9(9)
F1 B1 O2 109.0(8)
F2 B1 O1 109.8(8)
F1 B1 O1 105.6(9)
O2 B1 O1 113.0(8)
F3 B2 F4 113.1(10)
F3 B2 O4 108.8(10)
F4 B2 O4 108.2(9)
F3 B2 O3 109.3(9)
F4 B2 O3 107.3(10)
O4 B2 O3 110.2(9)
Cl1 C49 Cl2 111.6(11)
Cl1 C49 Cl3 111.6(11)
Cl2 C49 Cl3 117.3(12)
Cl1 C49 H49A 105.0
Cl2 C49 H49A 105.0
Cl3 C49 H49A 105.0

loop_
_geom_bond_atom_site_label_1
_geom_bond_atom_site_label_2
_geom_bond_distance
F1 B1 1.400(14)
F2 B1 1.351(12)
F3 B2 1.340(14)
F4 B2 1.368(15)
O1 C19 1.323(10)
O1 B1 1.471(12)
O2 C21 1.307(11)
O2 B1 1.465(13)
O3 C30 1.309(10)
O3 B2 1.494(13)
O4 C28 1.327(10)
O4 B2 1.464(14)
N1 C34 1.382(12)
N1 C43 1.439(14)
N1 C37 1.447(14)
N2 C7 1.399(12)
N2 C13 1.401(11)
N2 C6 1.425(12)
C1 C2 1.398(18)
C1 C3 1.46(2)
C1 H1A 0.9300
C2 C6 1.364(16)
C2 H2A 0.9300
C3 C4 1.33(2)
C3 H3A 0.9300
C4 C5 1.39(2)
C4 H4A 0.9300
C5 C6 1.432(17)
C5 H5A 0.9300
C7 C8 1.379(16)
C7 C12 1.391(16)
C8 C9 1.44(2)
C8 H8A 0.9300
C9 C10 1.39(2)
C9 H9A 0.9300
C10 C11 1.30(2)
C10 H10A 0.9300
C11 C12 1.374(17)
C11 H11A 0.9300
C12 H12A 0.9300
C13 C14 1.397(13)
C13 C18 1.392(13)
C14 C15 1.386(12)
C14 H14A 0.9300
C15 C16 1.412(12)
C15 H15A 0.9300
C16 C17 1.398(12)
C16 C19 1.421(12)
C17 C18 1.381(12)
C17 H17A 0.9300
C18 H18A 0.9300
C19 C20 1.381(12)
C20 C21 1.362(12)
C20 H20A 0.9300
C21 C22 1.495(12)
C22 C23 1.382(12)
C22 C27 1.407(12)
C23 C24 1.355(14)
C23 H23A 0.9300
C24 C25 1.341(14)
C24 H24A 0.9300
C25 C26 1.402(12)
C25 H25A 0.9300
C26 C27 1.375(12)
C26 C28 1.472(12)
C27 H27A 0.9300
C28 C29 1.351(12)
C29 C30 1.415(12)
C29 H29A 0.9300
C30 C31 1.415(12)
C31 C32 1.408(13)
C31 C36 1.421(12)
C32 C33 1.393(13)
C32 H32A 0.9300
C33 C34 1.378(14)
C33 H33A 0.9300
C34 C35 1.401(13)
C35 C36 1.362(12)
C35 H35A 0.9300
C36 H36A 0.9300
C37 C38 1.379(16)
C37 C42 1.419(15)
C38 C39 1.42(2)
C38 H38A 0.9300
C39 C40 1.33(2)
C39 H39A 0.9300
C40 C41 1.35(2)
C40 H40A 0.9300
C41 C42 1.349(18)
C41 H41A 0.9300
C42 H42A 0.9300
C43 C44 1.341(15)
C43 C48 1.401(17)
C44 C45 1.39(3)
C44 H44A 0.9300
C45 C46 1.32(3)
C45 H45A 0.9300
C46 C47 1.39(3)
C46 H46A 0.9300
C47 C48 1.385(17)
C47 H47A 0.9300
C48 H48A 0.9300
Cl1 C49 1.654(19)
Cl2 C49 1.73(2)
Cl3 C49 1.740(19)
C49 H49A 0.9800
